data_7108214
loop_
_publ_author_name
'Sang Chul Lee'
'Akira Ueda'
'Hiromichi Kamo'
'Kazuyuki Takahashi'
'Mikio Uruichi'
'Kaoru Yamamoto'
'Kyuya Yakushi'
'Akiko Nakao'
'Reiji Kumai'
'Kensuke Kobayashi'
'Hironori Nakao'
'Youichi Murakami'
'Hatsumi Mori'

_publ_section_title
;
 Charge-order driven proton arrangement in a hydrogen-bonded
 charge-transfer complex based on a pyridyl-substituted TTF derivative
;
_journal_name_full Chem.Commun.
_journal_page_first 8673
_journal_paper_doi 10.1039/c2cc34296k
_journal_volume 48
_journal_year 2012
_chemical_absolute_configuration 'CHOOSE rm ad rmad syn or unk'
_chemical_formula_moiety 'C11 H7 N S4 '
_chemical_formula_sum 'C11 H7 N S4'
_chemical_formula_weight 281.42
_space_group_IT_number 19
_symmetry_cell_setting orthorhombic
_symmetry_Int_Tables_number 19
_symmetry_space_group_name_Hall 'P 2ac 2ab'
_symmetry_space_group_name_H-M 'P 21 21 21'
_cell_angle_alpha 90.0000
_cell_angle_beta 90.0000
_cell_angle_gamma 90.0000
_cell_formula_units_Z 4
_cell_length_a 3.971(3)
_cell_length_b 11.487(9)
_cell_length_c 25.411(19)
_cell_measurement_reflns_used 2952
_cell_measurement_temperature 293
_cell_measurement_theta_max 27.5
_cell_measurement_theta_min 3.2
_cell_volume 1159.1(15)
_computing_cell_refinement CrystalClear
_computing_data_collection CrystalClear
_computing_data_reduction CrystalStructure
_computing_publication_material 'CrystalStructure 3.8'
_computing_structure_refinement CRYSTALS
_computing_structure_solution SIR92
_diffrn_ambient_temperature 293
_diffrn_detector_area_resol_mean 7.31
_diffrn_measured_fraction_theta_full 0.980
_diffrn_measured_fraction_theta_max 0.980
_diffrn_measurement_device_type 'Rigaku Mercury'
_diffrn_measurement_method \w
_diffrn_radiation_type 'Mo K\a'
_diffrn_radiation_wavelength 0.71075
_diffrn_reflns_av_R_equivalents 0.042
_diffrn_reflns_limit_h_max 3
_diffrn_reflns_limit_h_min -4
_diffrn_reflns_limit_k_max 10
_diffrn_reflns_limit_k_min -14
_diffrn_reflns_limit_l_max 29
_diffrn_reflns_limit_l_min -32
_diffrn_reflns_number 4409
_diffrn_reflns_theta_full 27.42
_diffrn_reflns_theta_max 27.42
_exptl_absorpt_coefficient_mu 0.786
_exptl_absorpt_correction_T_max 0.984
_exptl_absorpt_correction_T_min 0.690
_exptl_absorpt_correction_type multi-scan
_exptl_absorpt_process_details 'Jacobson, R. (1998) Private communication'
_exptl_crystal_colour orange
_exptl_crystal_density_diffrn 1.613
_exptl_crystal_density_method 'not measured'
_exptl_crystal_description platelet
_exptl_crystal_F_000 576.00
_exptl_crystal_size_max 0.25
_exptl_crystal_size_mid 0.10
_exptl_crystal_size_min 0.02
_refine_diff_density_max 0.82
_refine_diff_density_min -0.61
_refine_ls_abs_structure_details 'Flack, H. D. (1983), Acta Cryst. A39, 876-881. 1020 Friedel Pairs'
_refine_ls_abs_structure_Flack 0.9(2)
_refine_ls_extinction_method none
_refine_ls_goodness_of_fit_ref 1.001
_refine_ls_hydrogen_treatment refall
_refine_ls_number_parameters 153
_refine_ls_number_reflns 1448
_refine_ls_R_factor_gt 0.0609
_refine_ls_shift/su_max 0.0000
_refine_ls_structure_factor_coef Fsqd
_refine_ls_weighting_details 'w = 1/[0.0005Fo^2^ + 1.0000\s(Fo^2^)]/(4Fo^2^)'
_refine_ls_weighting_scheme calc
_refine_ls_wR_factor_ref 0.1072
_reflns_number_gt 1422
_reflns_number_total 2587
_reflns_threshold_expression F^2^>2.0\s(F^2^)
_cod_data_source_file c2cc34296k.txt
_cod_data_source_block neutralPyTTF
_cod_original_formula_sum 'C11 H7 N S4 '
_cod_database_code 7108214

loop_
_symmetry_equiv_pos_site_id
_symmetry_equiv_pos_as_xyz
1 +X,+Y,+Z
2 1/2+X,1/2-Y,-Z
3 -X,1/2+Y,1/2-Z
4 1/2-X,-Y,1/2+Z

loop_
_atom_site_label
_atom_site_type_symbol
_atom_site_fract_x
_atom_site_fract_y
_atom_site_fract_z
_atom_site_U_iso_or_equiv
_atom_site_adp_type
_atom_site_occupancy
_atom_site_symmetry_multiplicity
_atom_site_calc_flag
_atom_site_refinement_flags
S(1) S 0.8971(5) 0.04000(17) 0.37803(7) 0.0467(5) Uani 1.00 1 d .
S(2) S 0.5685(5) 0.25534(19) 0.41535(7) 0.0508(5) Uani 1.00 1 d .
S(3) S 0.8670(4) 0.13117(18) 0.25845(7) 0.0460(5) Uani 1.00 1 d .
S(4) S 0.5492(5) 0.35133(17) 0.29373(7) 0.0487(5) Uani 1.00 1 d .
N(1) N 0.8538(16) 0.1324(6) 0.0475(2) 0.058(2) Uani 1.00 1 d .
C(1) C 0.7740(19) 0.0473(8) 0.4436(2) 0.058(2) Uani 1.00 1 d .
C(2) C 0.6240(18) 0.1425(7) 0.4602(2) 0.056(2) Uani 1.00 1 d .
C(3) C 0.7231(15) 0.1762(6) 0.3614(2) 0.036(2) Uani 1.00 1 d .
C(4) C 0.7135(16) 0.2138(6) 0.3113(2) 0.042(2) Uani 1.00 1 d .
C(5) C 0.594(2) 0.3305(6) 0.2269(2) 0.047(2) Uani 1.00 1 d .
C(6) C 0.7325(16) 0.2300(6) 0.2090(2) 0.042(2) Uani 1.00 1 d .
C(7) C 0.7845(17) 0.1956(6) 0.1537(2) 0.039(2) Uani 1.00 1 d .
C(8) C 0.6754(16) 0.2687(6) 0.1130(2) 0.046(2) Uani 1.00 1 d .
C(9) C 0.7197(18) 0.2335(7) 0.0618(2) 0.051(2) Uani 1.00 1 d .
C(10) C 0.955(2) 0.0639(6) 0.0870(3) 0.059(2) Uani 1.00 1 d .
C(11) C 0.929(2) 0.0917(6) 0.1402(2) 0.052(2) Uani 1.00 1 d .
H(1) H 0.8141 -0.0160 0.4669 0.070 Uiso 1.00 1 c R
H(2) H 0.5485 0.1495 0.4955 0.067 Uiso 1.00 1 c R
H(3) H 0.5225 0.3888 0.2029 0.056 Uiso 1.00 1 c R
H(4) H 0.5724 0.3414 0.1207 0.055 Uiso 1.00 1 c R
H(5) H 0.6496 0.2851 0.0347 0.062 Uiso 1.00 1 c R
H(6) H 1.0522 -0.0091 0.0781 0.071 Uiso 1.00 1 c R
H(7) H 1.0095 0.0398 0.1664 0.062 Uiso 1.00 1 c R

loop_
_atom_site_aniso_label
_atom_site_aniso_U_11
_atom_site_aniso_U_22
_atom_site_aniso_U_33
_atom_site_aniso_U_12
_atom_site_aniso_U_13
_atom_site_aniso_U_23
S(1) 0.0519(12) 0.0472(11) 0.0411(10) 0.0010(11) -0.0003(10) 0.0045(9)
S(2) 0.0539(11) 0.0566(13) 0.0419(10) -0.0026(12) 0.0017(10) -0.0101(9)
S(3) 0.0573(12) 0.0454(11) 0.0354(9) 0.0065(11) 0.0013(9) 0.0048(9)
S(4) 0.0594(13) 0.0416(11) 0.0452(10) 0.0059(10) -0.0005(10) -0.0029(10)
N(1) 0.076(4) 0.058(4) 0.040(3) 0.011(4) 0.009(3) 0.001(3)
C(1) 0.072(5) 0.074(6) 0.029(4) -0.007(5) 0.001(3) 0.010(4)
C(2) 0.046(4) 0.083(6) 0.039(4) -0.008(5) 0.005(3) 0.001(4)
C(3) 0.035(3) 0.043(4) 0.029(3) -0.006(3) -0.001(2) -0.003(3)
C(4) 0.048(4) 0.033(4) 0.046(4) -0.002(3) -0.003(3) -0.004(3)
C(5) 0.063(4) 0.036(4) 0.040(4) 0.002(4) -0.009(4) 0.005(3)
C(6) 0.047(4) 0.038(4) 0.040(4) -0.002(3) -0.006(3) 0.000(3)
C(7) 0.043(4) 0.042(4) 0.032(4) -0.005(3) -0.004(3) 0.006(3)
C(8) 0.057(5) 0.046(5) 0.034(3) 0.000(4) -0.011(3) -0.003(3)
C(9) 0.058(5) 0.062(6) 0.034(4) -0.003(4) -0.009(3) 0.005(4)
C(10) 0.075(5) 0.046(5) 0.056(4) 0.008(5) 0.010(4) -0.004(4)
C(11) 0.063(5) 0.049(5) 0.044(4) 0.005(4) -0.002(4) 0.011(3)

loop_
_atom_type_symbol
_atom_type_description
_atom_type_scat_dispersion_real
_atom_type_scat_dispersion_imag
_atom_type_scat_source
C C 0.003 0.002
;
International Tables for Crystallography
(1992, Vol. C, Tables 4.2.6.8 and 6.1.1.4)
;
H H 0.000 0.000
;
International Tables for Crystallography
(1992, Vol. C, Table 6.1.1.4)
;
N N 0.006 0.003
;
International Tables for Crystallography
(1992, Vol. C, Tables 4.2.6.8 and 6.1.1.4)
;
S S 0.125 0.123
;
International Tables for Crystallography
(1992, Vol. C, Tables 4.2.6.8 and 6.1.1.4)
;

loop_
_geom_angle_atom_site_label_1
_geom_angle_atom_site_label_2
_geom_angle_atom_site_label_3
_geom_angle
_geom_angle_publ_flag
C(1) S(1) C(3) 94.4(3) yes
C(2) S(2) C(3) 94.7(3) yes
C(4) S(3) C(6) 95.3(3) yes
C(4) S(4) C(5) 95.0(3) yes
C(9) N(1) C(10) 115.5(6) yes
S(1) C(1) C(2) 118.3(6) yes
S(2) C(2) C(1) 117.8(5) yes
S(1) C(3) S(2) 114.2(3) yes
S(1) C(3) C(4) 121.6(5) yes
S(2) C(3) C(4) 124.2(5) yes
S(3) C(4) S(4) 114.7(3) yes
S(3) C(4) C(3) 122.7(5) yes
S(4) C(4) C(3) 122.5(5) yes
S(4) C(5) C(6) 119.4(5) yes
S(3) C(6) C(5) 115.3(4) yes
S(3) C(6) C(7) 117.4(5) yes
C(5) C(6) C(7) 127.2(6) yes
C(6) C(7) C(8) 120.0(6) yes
C(6) C(7) C(11) 122.2(6) yes
C(8) C(7) C(11) 117.8(6) yes
C(7) C(8) C(9) 118.9(6) yes
N(1) C(9) C(8) 124.6(7) yes
N(1) C(10) C(11) 124.8(7) yes
C(7) C(11) C(10) 118.4(6) yes
S(1) C(1) H(1) 120.8 no
C(2) C(1) H(1) 120.8 no
S(2) C(2) H(2) 121.1 no
C(1) C(2) H(2) 121.1 no
S(4) C(5) H(3) 120.3 no
C(6) C(5) H(3) 120.3 no
C(7) C(8) H(4) 120.5 no
C(9) C(8) H(4) 120.5 no
N(1) C(9) H(5) 117.7 no
C(8) C(9) H(5) 117.7 no
N(1) C(10) H(6) 117.6 no
C(11) C(10) H(6) 117.6 no
C(7) C(11) H(7) 120.8 no
C(10) C(11) H(7) 120.8 no

loop_
_geom_bond_atom_site_label_1
_geom_bond_atom_site_label_2
_geom_bond_distance
_geom_bond_publ_flag
S(1) C(1) 1.739(7) yes
S(1) C(3) 1.762(7) yes
S(2) C(2) 1.740(8) yes
S(2) C(3) 1.756(6) yes
S(3) C(4) 1.755(7) yes
S(3) C(6) 1.776(7) yes
S(4) C(4) 1.767(7) yes
S(4) C(5) 1.723(6) yes
N(1) C(9) 1.328(11) yes
N(1) C(10) 1.337(10) yes
C(1) C(2) 1.315(12) yes
C(3) C(4) 1.344(9) yes
C(5) C(6) 1.357(10) yes
C(6) C(7) 1.474(9) yes
C(7) C(8) 1.401(9) yes
C(7) C(11) 1.368(10) yes
C(8) C(9) 1.374(9) yes
C(10) C(11) 1.394(10) yes
C(1) H(1) 0.950 no
C(2) H(2) 0.950 no
C(5) H(3) 0.950 no
C(8) H(4) 0.950 no
C(9) H(5) 0.950 no
C(10) H(6) 0.950 no
C(11) H(7) 0.950 no

loop_
_geom_contact_atom_site_label_1
_geom_contact_atom_site_label_2
_geom_contact_distance
_geom_contact_site_symmetry_2
S(1) C(8) 3.556(7) 3_745
N(1) C(1) 3.389(10) 4_654
N(1) C(9) 3.493(9) 2_555
C(1) N(1) 3.389(10) 4_655
C(1) C(2) 3.573(11) 1_655
C(2) C(1) 3.573(11) 1_455
C(8) S(1) 3.556(7) 3_755
C(9) N(1) 3.493(9) 2_455
S(1) H(3) 3.166 3_645
S(1) H(3) 3.543 3_745
S(1) H(4) 2.947 3_645
S(1) H(4) 3.106 3_745
S(2) H(2) 3.253 2_456
S(2) H(2) 3.155 2_556
S(2) H(6) 3.102 3_755
S(3) H(3) 3.333 3_645
S(4) H(7) 3.261 3_655
S(4) H(7) 2.964 3_755
N(1) H(1) 2.536 4_654
N(1) H(2) 3.519 4_654
N(1) H(5) 2.577 2_555
C(1) H(2) 3.547 1_655
C(1) H(4) 3.187 3_645
C(1) H(5) 3.493 3_645
C(2) H(2) 3.492 2_456
C(2) H(2) 3.132 2_556
C(2) H(6) 3.436 4_655
C(7) H(7) 3.575 1_455
C(9) H(1) 3.498 3_755
C(9) H(1) 3.475 4_654
C(9) H(5) 3.345 2_455
C(9) H(5) 2.996 2_555
C(10) H(1) 3.280 4_654
C(10) H(2) 3.377 4_654
H(1) N(1) 2.536 4_655
H(1) C(9) 3.498 3_745
H(1) C(9) 3.475 4_655
H(1) C(10) 3.280 4_655
H(1) H(2) 3.557 1_655
H(1) H(4) 3.161 3_645
H(1) H(5) 2.934 3_645
H(1) H(5) 3.124 3_745
H(1) H(5) 3.543 4_655
H(1) H(6) 3.191 4_655
H(2) S(2) 3.155 2_456
H(2) S(2) 3.253 2_556
H(2) N(1) 3.519 4_655
H(2) C(1) 3.547 1_455
H(2) C(2) 3.132 2_456
H(2) C(2) 3.492 2_556
H(2) C(10) 3.377 4_655
H(2) H(1) 3.557 1_455
H(2) H(2) 3.053 2_456
H(2) H(2) 3.053 2_556
H(2) H(6) 2.675 4_655
H(3) S(1) 3.166 3_655
H(3) S(1) 3.543 3_755
H(3) S(3) 3.333 3_655
H(4) S(1) 2.947 3_655
H(4) S(1) 3.106 3_755
H(4) C(1) 3.187 3_655
H(4) H(1) 3.161 3_655
H(5) N(1) 2.577 2_455
H(5) C(1) 3.493 3_655
H(5) C(9) 2.996 2_455
H(5) C(9) 3.345 2_555
H(5) H(1) 2.934 3_655
H(5) H(1) 3.124 3_755
H(5) H(1) 3.543 4_654
H(5) H(5) 2.776 2_455
H(5) H(5) 2.776 2_555
H(6) S(2) 3.102 3_745
H(6) C(2) 3.436 4_654
H(6) H(1) 3.191 4_654
H(6) H(2) 2.675 4_654
H(7) S(4) 3.261 3_645
H(7) S(4) 2.964 3_745
H(7) C(7) 3.575 1_655

loop_
_geom_torsion_atom_site_label_1
_geom_torsion_atom_site_label_2
_geom_torsion_atom_site_label_3
_geom_torsion_atom_site_label_4
_geom_torsion
C(1) S(1) C(3) S(2) 6.8(4)
C(1) S(1) C(3) C(4) -173.2(6)
C(3) S(1) C(1) C(2) -3.4(7)
C(2) S(2) C(3) S(1) -7.4(4)
C(2) S(2) C(3) C(4) 172.7(6)
C(3) S(2) C(2) C(1) 5.3(7)
C(4) S(3) C(6) C(5) 4.5(6)
C(4) S(3) C(6) C(7) -176.0(5)
C(6) S(3) C(4) S(4) -5.6(4)
C(6) S(3) C(4) C(3) 175.1(6)
C(4) S(4) C(5) C(6) -1.7(6)
C(5) S(4) C(4) S(3) 4.8(4)
C(5) S(4) C(4) C(3) -175.9(6)
C(9) N(1) C(10) C(11) -0.0(11)
C(10) N(1) C(9) C(8) -1.4(11)
S(1) C(1) C(2) S(2) -1.3(9)
S(1) C(3) C(4) S(3) 0.8(8)
S(1) C(3) C(4) S(4) -178.5(3)
S(2) C(3) C(4) S(3) -179.3(3)
S(2) C(3) C(4) S(4) 1.4(8)
S(4) C(5) C(6) S(3) -2.0(8)
S(4) C(5) C(6) C(7) 178.6(5)
S(3) C(6) C(7) C(8) 178.3(5)
S(3) C(6) C(7) C(11) 0.3(7)
C(5) C(6) C(7) C(8) -2.3(11)
C(5) C(6) C(7) C(11) 179.7(7)
C(6) C(7) C(8) C(9) -178.5(6)
C(6) C(7) C(11) C(10) 177.2(7)
C(8) C(7) C(11) C(10) -0.9(11)
C(11) C(7) C(8) C(9) -0.4(9)
C(7) C(8) C(9) N(1) 1.6(11)
N(1) C(10) C(11) C(7) 1.1(12)
